data_7158203
loop_
_publ_author_name
'Sandeep, K.'
'Siva Reddy, Alla'
'Kumara Swamy, K. C.'

_publ_section_title
;
 Palladium-catalysed cyclisation of ynamides and propargyl tethered
 iodosulfonamides with boronic acids leading to benzosultams.
;
_journal_issue 31
_journal_name_full 'Organic &amp; biomolecular chemistry'
_journal_page_first 6871
_journal_page_last 6882
_journal_paper_doi 10.1039/d1ob00925g
_journal_volume 19
_journal_year 2021
_chemical_formula_sum 'C22 H18 Cl N O2 S'
_chemical_formula_weight 395.88
_space_group_IT_number 2
_space_group_name_Hall '-P 1'
_space_group_name_H-M_alt 'P -1'
_symmetry_cell_setting triclinic
_symmetry_space_group_name_H-M 'P -1'
_atom_sites_solution_hydrogens geom
_atom_sites_solution_primary direct
_atom_sites_solution_secondary difmap
_audit_creation_method SHELXL-97
_audit_update_record
;
2021-05-08 deposited with the CCDC.	2021-07-19 downloaded from the CCDC.
;
_cell_angle_alpha 104.997(3)
_cell_angle_beta 112.432(3)
_cell_angle_gamma 95.785(4)
_cell_formula_units_Z 2
_cell_length_a 10.0494(11)
_cell_length_b 10.1081(10)
_cell_length_c 10.9713(10)
_cell_measurement_reflns_used 9862
_cell_measurement_temperature 295(2)
_cell_measurement_theta_max 26.39
_cell_measurement_theta_min 2.25
_cell_volume 969.89(17)
_computing_cell_refinement 'Bruker SAINT'
_computing_data_collection 'Bruker APEX2'
_computing_data_reduction 'Bruker SAINT'
_computing_structure_refinement 'SHELXL-97 (Sheldrick, 1997)'
_computing_structure_solution 'SHELXS-97 (Sheldrick, 1990)'
_diffrn_ambient_temperature 295(2)
_diffrn_measured_fraction_theta_full 0.996
_diffrn_measured_fraction_theta_max 0.996
_diffrn_measurement_device_type 'Bruker APEX-II CCD'
_diffrn_measurement_method '\f and \w scans'
_diffrn_radiation_monochromator graphite
_diffrn_radiation_source 'fine-focus sealed tube'
_diffrn_radiation_type MoK\a
_diffrn_radiation_wavelength 0.71073
_diffrn_reflns_av_R_equivalents 0.0322
_diffrn_reflns_av_sigmaI/netI 0.0140
_diffrn_reflns_limit_h_max 11
_diffrn_reflns_limit_h_min -11
_diffrn_reflns_limit_k_max 12
_diffrn_reflns_limit_k_min -12
_diffrn_reflns_limit_l_max 13
_diffrn_reflns_limit_l_min -13
_diffrn_reflns_number 35324
_diffrn_reflns_theta_full 25.00
_diffrn_reflns_theta_max 25.00
_diffrn_reflns_theta_min 2.25
_exptl_absorpt_coefficient_mu 0.321
_exptl_absorpt_correction_type none
_exptl_crystal_colour colorless
_exptl_crystal_density_diffrn 1.356
_exptl_crystal_density_method 'not measured'
_exptl_crystal_description block
_exptl_crystal_F_000 412
_exptl_crystal_recrystallization_method 'Re-crystallisation from solvent'
_exptl_crystal_size_max 0.2
_exptl_crystal_size_mid 0.2
_exptl_crystal_size_min 0.1
_refine_diff_density_max 0.234
_refine_diff_density_min -0.340
_refine_diff_density_rms 0.034
_refine_ls_extinction_coef 0.036(5)
_refine_ls_extinction_expression Fc^*^=kFc[1+0.001xFc^2^\l^3^/sin(2\q)]^-1/4^
_refine_ls_extinction_method SHELXL
_refine_ls_goodness_of_fit_ref 1.048
_refine_ls_hydrogen_treatment mixed
_refine_ls_matrix_type full
_refine_ls_number_parameters 247
_refine_ls_number_reflns 3388
_refine_ls_number_restraints 0
_refine_ls_restrained_S_all 1.048
_refine_ls_R_factor_all 0.0402
_refine_ls_R_factor_gt 0.0343
_refine_ls_shift/su_max 0.001
_refine_ls_shift/su_mean 0.000
_refine_ls_structure_factor_coef Fsqd
_refine_ls_weighting_details 'calc w=1/[\s^2^(Fo^2^)+(0.0422P)^2^+0.4096P] where P=(Fo^2^+2Fc^2^)/3'
_refine_ls_weighting_scheme calc
_refine_ls_wR_factor_gt 0.0882
_refine_ls_wR_factor_ref 0.0918
_reflns_number_gt 2977
_reflns_number_total 3388
_reflns_threshold_expression >2sigma(I)
_cod_data_source_file d1ob00925g2.cif
_cod_data_source_block Compound3ad
_cod_depositor_comments
;
The following automatic conversions were performed:

data item '_symmetry_cell_setting' value 'Triclinic' was changed to
'triclinic' in accordance with the
/home/data/users/saulius/crontab/automatic-downloads/rss-feeds/RSC/lib/dictionaries/cif_core.dic
dictionary named 'cif_core.dic' version 2.4.2 last updated on
2011-04-26.

Automatic conversion script
Id: cif_fix_values 7556 2019-12-06 15:28:31Z antanas 

 Adding full bibliography for 7158201--7158205.cif.
;
_cod_original_cell_volume 969.88(17)
_cod_original_sg_symbol_H-M P-1
_cod_database_code 7158203

loop_
_symmetry_equiv_pos_as_xyz
'x, y, z'
'-x, -y, -z'

loop_
_atom_site_label
_atom_site_type_symbol
_atom_site_fract_x
_atom_site_fract_y
_atom_site_fract_z
_atom_site_U_iso_or_equiv
_atom_site_adp_type
_atom_site_occupancy
_atom_site_symmetry_multiplicity
_atom_site_calc_flag
_atom_site_refinement_flags
_atom_site_disorder_assembly
_atom_site_disorder_group
S1 S 0.25917(6) 0.64120(5) 0.63997(5) 0.04661(17) Uani 1 1 d . . .
Cl1 Cl 0.16421(6) -0.17941(6) 0.00008(5) 0.06087(19) Uani 1 1 d . . .
O2 O 0.13624(19) 0.69702(15) 0.64872(17) 0.0680(4) Uani 1 1 d . . .
N1 N 0.24202(17) 0.48060(15) 0.64946(14) 0.0422(4) Uani 1 1 d . . .
O1 O 0.40287(19) 0.72526(16) 0.73470(15) 0.0716(5) Uani 1 1 d . . .
C10 C 0.24597(18) 0.13749(16) 0.40984(17) 0.0342(4) Uani 1 1 d . . .
C9 C 0.27237(18) 0.25057(17) 0.54053(17) 0.0351(4) Uani 1 1 d . . .
C8 C 0.25107(18) 0.37967(17) 0.53644(16) 0.0360(4) Uani 1 1 d . . .
C6 C 0.24151(18) 0.44408(17) 0.42735(17) 0.0367(4) Uani 1 1 d . . .
C16 C 0.32054(18) 0.21290(17) 0.67043(17) 0.0358(4) Uani 1 1 d . . .
C13 C 0.1960(2) -0.06075(18) 0.16095(17) 0.0406(4) Uani 1 1 d . . .
C17 C 0.43167(19) 0.30549(19) 0.79451(18) 0.0434(4) Uani 1 1 d . . .
H17 H 0.4762 0.3912 0.7954 0.052 Uiso 1 1 calc R . .
C11 C 0.10423(19) 0.08012(19) 0.30668(18) 0.0427(4) Uani 1 1 d . . .
H11 H 0.0250 0.1091 0.3211 0.051 Uiso 1 1 calc R . .
C21 C 0.2593(2) 0.08419(18) 0.67263(19) 0.0429(4) Uani 1 1 d . . .
H21 H 0.1872 0.0194 0.5907 0.051 Uiso 1 1 calc R . .
C12 C 0.0784(2) -0.01983(19) 0.18220(19) 0.0456(4) Uani 1 1 d . . .
H12 H -0.0175 -0.0587 0.1139 0.055 Uiso 1 1 calc R . .
C1 C 0.24536(19) 0.58680(18) 0.47152(18) 0.0395(4) Uani 1 1 d . . .
C18 C 0.4764(2) 0.2715(2) 0.91595(19) 0.0504(5) Uani 1 1 d . . .
H18 H 0.5507 0.3344 0.9978 0.060 Uiso 1 1 calc R . .
C15 C 0.3615(2) 0.0889(2) 0.38752(19) 0.0483(5) Uani 1 1 d . . .
H15 H 0.4570 0.1228 0.4578 0.058 Uiso 1 1 calc R . .
C5 C 0.2360(2) 0.38643(19) 0.29498(18) 0.0457(4) Uani 1 1 d . . .
H5 H 0.2375 0.2921 0.2634 0.055 Uiso 1 1 calc R . .
C20 C 0.3041(2) 0.0510(2) 0.7950(2) 0.0493(5) Uani 1 1 d . . .
H20 H 0.2612 -0.0350 0.7947 0.059 Uiso 1 1 calc R . .
C14 C 0.3376(2) -0.0089(2) 0.2628(2) 0.0507(5) Uani 1 1 d . . .
H14 H 0.4163 -0.0391 0.2481 0.061 Uiso 1 1 calc R . .
C22 C 0.1516(2) 0.4420(2) 0.7174(2) 0.0537(5) Uani 1 1 d . . .
H22A H 0.0797 0.3564 0.6570 0.080 Uiso 1 1 calc R . .
H22B H 0.1021 0.5156 0.7372 0.080 Uiso 1 1 calc R . .
H22C H 0.2135 0.4286 0.8028 0.080 Uiso 1 1 calc R . .
C19 C 0.4118(2) 0.1448(2) 0.9168(2) 0.0512(5) Uani 1 1 d . . .
H19 H 0.4409 0.1231 0.9992 0.061 Uiso 1 1 calc R . .
C4 C 0.2283(2) 0.4684(2) 0.21023(19) 0.0504(5) Uani 1 1 d . . .
C2 C 0.2418(2) 0.6723(2) 0.3907(2) 0.0495(5) Uani 1 1 d . . .
H2 H 0.2464 0.7678 0.4241 0.059 Uiso 1 1 calc R . .
C3 C 0.2313(2) 0.6107(2) 0.2592(2) 0.0534(5) Uani 1 1 d . . .
H3 H 0.2260 0.6652 0.2017 0.064 Uiso 1 1 calc R . .
C7 C 0.2149(3) 0.4034(3) 0.0652(2) 0.0776(7) Uani 1 1 d . . .
H7A H 0.2627 0.3257 0.0625 0.116 Uiso 1 1 calc R . .
H7B H 0.2611 0.4722 0.0391 0.116 Uiso 1 1 calc R . .
H7C H 0.1124 0.3706 0.0013 0.116 Uiso 1 1 calc R . .

loop_
_atom_site_aniso_label
_atom_site_aniso_U_11
_atom_site_aniso_U_22
_atom_site_aniso_U_33
_atom_site_aniso_U_23
_atom_site_aniso_U_13
_atom_site_aniso_U_12
S1 0.0632(3) 0.0344(3) 0.0395(3) 0.00486(19) 0.0228(2) 0.0135(2)
Cl1 0.0810(4) 0.0589(3) 0.0361(3) 0.0054(2) 0.0211(2) 0.0295(3)
O2 0.0946(12) 0.0562(9) 0.0763(10) 0.0216(8) 0.0536(9) 0.0425(8)
N1 0.0589(9) 0.0378(8) 0.0374(8) 0.0103(6) 0.0280(7) 0.0169(7)
O1 0.0823(11) 0.0536(9) 0.0473(8) -0.0001(7) 0.0110(8) -0.0075(8)
C10 0.0396(9) 0.0288(8) 0.0350(8) 0.0110(7) 0.0159(7) 0.0091(7)
C9 0.0367(9) 0.0335(8) 0.0344(8) 0.0085(7) 0.0160(7) 0.0073(7)
C8 0.0421(9) 0.0352(9) 0.0304(8) 0.0069(7) 0.0174(7) 0.0089(7)
C6 0.0412(9) 0.0345(9) 0.0346(8) 0.0097(7) 0.0175(7) 0.0076(7)
C16 0.0374(9) 0.0343(8) 0.0363(9) 0.0101(7) 0.0164(7) 0.0105(7)
C13 0.0546(11) 0.0344(9) 0.0327(9) 0.0098(7) 0.0176(8) 0.0161(8)
C17 0.0411(9) 0.0376(9) 0.0439(10) 0.0109(8) 0.0123(8) 0.0057(7)
C11 0.0369(9) 0.0439(10) 0.0438(10) 0.0073(8) 0.0173(8) 0.0118(7)
C21 0.0482(10) 0.0347(9) 0.0415(10) 0.0088(7) 0.0175(8) 0.0064(8)
C12 0.0404(10) 0.0439(10) 0.0393(9) 0.0051(8) 0.0093(8) 0.0078(8)
C1 0.0440(9) 0.0351(9) 0.0366(9) 0.0094(7) 0.0160(7) 0.0079(7)
C18 0.0490(11) 0.0509(11) 0.0378(10) 0.0085(8) 0.0077(8) 0.0139(9)
C15 0.0354(9) 0.0532(11) 0.0433(10) 0.0038(8) 0.0106(8) 0.0117(8)
C5 0.0626(12) 0.0380(9) 0.0393(9) 0.0089(8) 0.0278(9) 0.0070(8)
C20 0.0637(12) 0.0413(10) 0.0543(11) 0.0222(9) 0.0311(10) 0.0168(9)
C14 0.0457(10) 0.0567(12) 0.0484(11) 0.0081(9) 0.0220(9) 0.0218(9)
C22 0.0647(13) 0.0628(12) 0.0505(11) 0.0214(10) 0.0373(10) 0.0251(10)
C19 0.0642(12) 0.0559(12) 0.0418(10) 0.0225(9) 0.0231(9) 0.0281(10)
C4 0.0588(12) 0.0537(11) 0.0393(10) 0.0146(9) 0.0244(9) 0.0015(9)
C2 0.0592(12) 0.0366(9) 0.0556(11) 0.0187(9) 0.0251(10) 0.0093(8)
C3 0.0635(12) 0.0517(11) 0.0525(11) 0.0284(9) 0.0261(10) 0.0072(9)
C7 0.112(2) 0.0775(16) 0.0465(12) 0.0175(11) 0.0443(13) -0.0012(14)

loop_
_atom_type_symbol
_atom_type_description
_atom_type_scat_dispersion_real
_atom_type_scat_dispersion_imag
_atom_type_scat_source
C C 0.0033 0.0016 'International Tables Vol C Tables 4.2.6.8 and 6.1.1.4'
H H 0.0000 0.0000 'International Tables Vol C Tables 4.2.6.8 and 6.1.1.4'
N N 0.0061 0.0033 'International Tables Vol C Tables 4.2.6.8 and 6.1.1.4'
O O 0.0106 0.0060 'International Tables Vol C Tables 4.2.6.8 and 6.1.1.4'
S S 0.1246 0.1234 'International Tables Vol C Tables 4.2.6.8 and 6.1.1.4'
Cl Cl 0.1484 0.1585 'International Tables Vol C Tables 4.2.6.8 and 6.1.1.4'

loop_
_geom_angle_atom_site_label_1
_geom_angle_atom_site_label_2
_geom_angle_atom_site_label_3
_geom_angle
_geom_angle_site_symmetry_1
_geom_angle_site_symmetry_3
_geom_angle_publ_flag
O1 S1 O2 116.61(10) . . ?
O1 S1 N1 111.01(9) . . ?
O2 S1 N1 109.89(9) . . ?
O1 S1 C1 110.57(9) . . ?
O2 S1 C1 112.72(9) . . ?
N1 S1 C1 93.73(7) . . ?
C8 N1 C22 121.34(15) . . ?
C8 N1 S1 113.27(11) . . ?
C22 N1 S1 117.76(12) . . ?
C11 C10 C15 118.28(15) . . ?
C11 C10 C9 120.24(15) . . ?
C15 C10 C9 121.47(15) . . ?
C8 C9 C16 123.14(14) . . ?
C8 C9 C10 120.00(14) . . ?
C16 C9 C10 116.86(13) . . ?
C9 C8 N1 121.96(14) . . ?
C9 C8 C6 129.08(14) . . ?
N1 C8 C6 108.89(13) . . ?
C1 C6 C5 117.32(15) . . ?
C1 C6 C8 111.90(14) . . ?
C5 C6 C8 130.71(15) . . ?
C21 C16 C17 117.80(16) . . ?
C21 C16 C9 121.65(15) . . ?
C17 C16 C9 120.53(15) . . ?
C14 C13 C12 121.23(16) . . ?
C14 C13 Cl1 119.67(14) . . ?
C12 C13 Cl1 119.09(14) . . ?
C18 C17 C16 120.84(17) . . ?
C18 C17 H17 119.6 . . ?
C16 C17 H17 119.6 . . ?
C10 C11 C12 121.04(16) . . ?
C10 C11 H11 119.5 . . ?
C12 C11 H11 119.5 . . ?
C20 C21 C16 121.04(17) . . ?
C20 C21 H21 119.5 . . ?
C16 C21 H21 119.5 . . ?
C13 C12 C11 119.13(16) . . ?
C13 C12 H12 120.4 . . ?
C11 C12 H12 120.4 . . ?
C2 C1 C6 123.45(16) . . ?
C2 C1 S1 125.59(14) . . ?
C6 C1 S1 110.94(13) . . ?
C19 C18 C17 120.50(18) . . ?
C19 C18 H18 119.8 . . ?
C17 C18 H18 119.8 . . ?
C14 C15 C10 121.26(17) . . ?
C14 C15 H15 119.4 . . ?
C10 C15 H15 119.4 . . ?
C4 C5 C6 120.53(17) . . ?
C4 C5 H5 119.7 . . ?
C6 C5 H5 119.7 . . ?
C19 C20 C21 120.28(18) . . ?
C19 C20 H20 119.9 . . ?
C21 C20 H20 119.9 . . ?
C13 C14 C15 118.95(17) . . ?
C13 C14 H14 120.5 . . ?
C15 C14 H14 120.5 . . ?
N1 C22 H22A 109.5 . . ?
N1 C22 H22B 109.5 . . ?
H22A C22 H22B 109.5 . . ?
N1 C22 H22C 109.5 . . ?
H22A C22 H22C 109.5 . . ?
H22B C22 H22C 109.5 . . ?
C20 C19 C18 119.50(17) . . ?
C20 C19 H19 120.3 . . ?
C18 C19 H19 120.3 . . ?
C5 C4 C3 119.77(17) . . ?
C5 C4 C7 119.98(19) . . ?
C3 C4 C7 120.25(18) . . ?
C3 C2 C1 117.49(17) . . ?
C3 C2 H2 121.3 . . ?
C1 C2 H2 121.3 . . ?
C2 C3 C4 121.37(17) . . ?
C2 C3 H3 119.3 . . ?
C4 C3 H3 119.3 . . ?
C4 C7 H7A 109.5 . . ?
C4 C7 H7B 109.5 . . ?
H7A C7 H7B 109.5 . . ?
C4 C7 H7C 109.5 . . ?
H7A C7 H7C 109.5 . . ?
H7B C7 H7C 109.5 . . ?

loop_
_geom_bond_atom_site_label_1
_geom_bond_atom_site_label_2
_geom_bond_distance
_geom_bond_site_symmetry_2
_geom_bond_publ_flag
S1 O1 1.4275(16) . ?
S1 O2 1.4341(15) . ?
S1 N1 1.6494(15) . ?
S1 C1 1.7321(17) . ?
Cl1 C13 1.7471(17) . ?
N1 C8 1.427(2) . ?
N1 C22 1.460(2) . ?
C10 C11 1.382(2) . ?
C10 C15 1.385(2) . ?
C10 C9 1.494(2) . ?
C9 C8 1.353(2) . ?
C9 C16 1.484(2) . ?
C8 C6 1.481(2) . ?
C6 C1 1.389(2) . ?
C6 C5 1.395(2) . ?
C16 C21 1.392(2) . ?
C16 C17 1.395(2) . ?
C13 C14 1.372(3) . ?
C13 C12 1.372(3) . ?
C17 C18 1.381(3) . ?
C17 H17 0.9300 . ?
C11 C12 1.384(2) . ?
C11 H11 0.9300 . ?
C21 C20 1.385(3) . ?
C21 H21 0.9300 . ?
C12 H12 0.9300 . ?
C1 C2 1.383(2) . ?
C18 C19 1.380(3) . ?
C18 H18 0.9300 . ?
C15 C14 1.382(3) . ?
C15 H15 0.9300 . ?
C5 C4 1.384(3) . ?
C5 H5 0.9300 . ?
C20 C19 1.374(3) . ?
C20 H20 0.9300 . ?
C14 H14 0.9300 . ?
C22 H22A 0.9600 . ?
C22 H22B 0.9600 . ?
C22 H22C 0.9600 . ?
C19 H19 0.9300 . ?
C4 C3 1.392(3) . ?
C4 C7 1.503(3) . ?
C2 C3 1.373(3) . ?
C2 H2 0.9300 . ?
C3 H3 0.9300 . ?
C7 H7A 0.9600 . ?
C7 H7B 0.9600 . ?
C7 H7C 0.9600 . ?
